data_7114272
loop_
_publ_author_name
'Beauchamp, Derek A.'
'Loeb, Stephen J.'

_publ_section_title
;
 Molecular squares, rectangles and infinite helical chains utilising the
 simple ???corner??? ligand 4-(2-pyridyl)-pyrimidine
;
_journal_issue 21
_journal_name_full 'Chemical Communications'
_journal_page_first 2484
_journal_paper_doi 10.1039/b206989j
_journal_year 2002
_chemical_formula_sum 'C36 H28 Ag4 B4 F16 N12'
_chemical_formula_weight 1407.42
_chemical_name_systematic
; 
? 
;
_space_group_IT_number 2
_symmetry_cell_setting triclinic
_symmetry_Int_Tables_number 2
_symmetry_space_group_name_Hall '-P 1'
_symmetry_space_group_name_H-M 'P -1'
_atom_sites_solution_hydrogens geom
_atom_sites_solution_primary direct
_atom_sites_solution_secondary difmap
_audit_creation_method SHELXL-97
_cell_angle_alpha 102.984(3)
_cell_angle_beta 94.837(3)
_cell_angle_gamma 101.366(3)
_cell_formula_units_Z 1
_cell_length_a 7.8407(14)
_cell_length_b 9.2136(16)
_cell_length_c 17.007(3)
_cell_measurement_reflns_used 'reflections from 120 data frames'
_cell_measurement_temperature 289(2)
_cell_measurement_theta_max 28.3
_cell_measurement_theta_min 1.5
_cell_volume 1163.0(4)
_computing_cell_refinement 'Bruker SAINT'
_computing_data_collection 'Bruker SMART'
_computing_data_reduction 'Bruker SHELXTL XPREP'
_computing_molecular_graphics 'Bruker SHELXTL XP'
_computing_publication_material 'Bruker SHELXTL XCIF'
_computing_structure_refinement 'SHELXL-97 (Sheldrick, 1997)'
_computing_structure_solution 'SHELXS-97 (Sheldrick, 1997)'
_diffrn_ambient_temperature 298(2)
_diffrn_measured_fraction_theta_full 0.988
_diffrn_measured_fraction_theta_max 0.988
_diffrn_measurement_device_type 'Bruker APEX CCD'
_diffrn_measurement_method 'hemisphere scans'
_diffrn_radiation_monochromator graphite
_diffrn_radiation_source 'fine-focus sealed tube'
_diffrn_radiation_type MoK\a
_diffrn_radiation_wavelength 0.71073
_diffrn_reflns_av_R_equivalents 0.0179
_diffrn_reflns_av_sigmaI/netI 0.0145
_diffrn_reflns_limit_h_max 7
_diffrn_reflns_limit_h_min -7
_diffrn_reflns_limit_k_max 9
_diffrn_reflns_limit_k_min -8
_diffrn_reflns_limit_l_max 16
_diffrn_reflns_limit_l_min -16
_diffrn_reflns_number 4067
_diffrn_reflns_theta_full 20.81
_diffrn_reflns_theta_max 20.81
_diffrn_reflns_theta_min 2.35
_diffrn_standards_decay_% <1
_diffrn_standards_number '50 standard frames at start and end'
_exptl_absorpt_coefficient_mu 1.768
_exptl_absorpt_correction_T_max 0.058390
_exptl_absorpt_correction_T_min 0.036253
_exptl_absorpt_correction_type empirical
_exptl_crystal_colour colourless
_exptl_crystal_density_diffrn 2.009
_exptl_crystal_density_meas ?
_exptl_crystal_density_method 'not measured'
_exptl_crystal_description block
_exptl_crystal_F_000 680
_exptl_crystal_size_max 0.38
_exptl_crystal_size_mid 0.30
_exptl_crystal_size_min 0.22
_refine_diff_density_max 3.489
_refine_diff_density_min -0.645
_refine_diff_density_rms 0.183
_refine_ls_extinction_coef 0.035(6)
_refine_ls_extinction_expression Fc^*^=kFc[1+0.001xFc^2^\l^3^/sin(2\q)]^-1/4^
_refine_ls_extinction_method SHELXL
_refine_ls_goodness_of_fit_ref 1.134
_refine_ls_hydrogen_treatment mixed
_refine_ls_matrix_type full
_refine_ls_number_parameters 326
_refine_ls_number_reflns 2402
_refine_ls_number_restraints 0
_refine_ls_restrained_S_all 1.134
_refine_ls_R_factor_all 0.0724
_refine_ls_R_factor_gt 0.0712
_refine_ls_shift/su_max 0.001
_refine_ls_shift/su_mean 0.000
_refine_ls_structure_factor_coef Fsqd
_refine_ls_weighting_details 'calc w=1/[\s^2^(Fo^2^)+(0.1957P)^2^+1.7409P] where P=(Fo^2^+2Fc^2^)/3'
_refine_ls_weighting_scheme calc
_refine_ls_wR_factor_gt 0.2352
_refine_ls_wR_factor_ref 0.2396
_reflns_number_gt 2291
_reflns_number_total 2402
_reflns_threshold_expression >2sigma(I)
_cod_data_source_file b206989j.txt
_cod_data_source_block '[AgL]4[BF4]4_L=4-(2-pyridyl)-pyrimidine'
_cod_depositor_comments
;
The following automatic conversions were performed:

'_exptl_crystal_density_meas' value 'not measured' was changed to '?'
- the value is perceived as not measured.

Automatic conversion script
Id: cif_fix_values 3008 2015-01-20 13:52:24Z robertas 
;
_cod_original_cell_volume 1163.1(4)
_cod_original_sg_symbol_H-M P-1
_cod_database_code 7114272

loop_
_symmetry_equiv_pos_as_xyz
'x, y, z'
'-x, -y, -z'

loop_
_atom_site_label
_atom_site_type_symbol
_atom_site_fract_x
_atom_site_fract_y
_atom_site_fract_z
_atom_site_U_iso_or_equiv
_atom_site_adp_type
_atom_site_occupancy
_atom_site_symmetry_multiplicity
_atom_site_calc_flag
_atom_site_refinement_flags
Ag1 Ag -0.28972(10) 1.04621(8) 0.24186(5) 0.0717(7) Uani 1 1 d .
Ag2 Ag -0.11275(11) 1.37640(9) 0.62124(4) 0.0762(7) Uani 1 1 d .
N1 N -0.3993(10) 1.2309(10) 0.2001(5) 0.059(2) Uani 1 1 d .
N2 N -0.2856(10) 1.2445(8) 0.3573(4) 0.0552(19) Uani 1 1 d .
N3 N -0.2135(10) 1.3702(9) 0.4992(5) 0.062(2) Uani 1 1 d .
N4 N -0.0780(10) 1.5829(9) 0.7376(5) 0.059(2) Uani 1 1 d .
N5 N 0.0396(9) 1.3245(8) 0.7276(4) 0.0527(19) Uani 1 1 d .
N6 N 0.1742(9) 1.1539(8) 0.7835(4) 0.0551(19) Uani 1 1 d .
C1 C -0.4545(13) 1.2214(14) 0.1212(6) 0.070(3) Uani 1 1 d .
H1A H -0.4480 1.1352 0.0819 0.084 Uiso 1 1 calc R
C2 C -0.5190(14) 1.3334(14) 0.0976(7) 0.075(3) Uani 1 1 d .
H2A H -0.5534 1.3237 0.0426 0.090 Uiso 1 1 calc R
C3 C -0.5338(13) 1.4590(15) 0.1532(7) 0.078(4) Uani 1 1 d .
H3A H -0.5801 1.5352 0.1374 0.093 Uiso 1 1 calc R
C4 C -0.4754(11) 1.4715(11) 0.2383(6) 0.061(2) Uani 1 1 d .
H4A H -0.4828 1.5557 0.2789 0.073 Uiso 1 1 calc R
C5 C -0.4108(11) 1.3571(10) 0.2558(5) 0.053(2) Uani 1 1 d .
C6 C -0.3399(11) 1.3648(10) 0.3422(6) 0.049(2) Uani 1 1 d .
C7 C -0.3287(15) 1.4958(11) 0.4049(6) 0.068(3) Uani 1 1 d .
H7A H -0.3639 1.5813 0.3949 0.081 Uiso 1 1 calc R
C8 C -0.2648(16) 1.4922(11) 0.4801(7) 0.073(3) Uani 1 1 d .
H8A H -0.2550 1.5791 0.5219 0.088 Uiso 1 1 calc R
C9 C -0.2226(12) 1.2511(11) 0.4331(6) 0.060(2) Uani 1 1 d .
H9A H -0.1809 1.1677 0.4422 0.071 Uiso 1 1 calc R
C10 C -0.1253(13) 1.7122(11) 0.7386(6) 0.063(3) Uani 1 1 d .
H10A H -0.1712 1.7283 0.6899 0.076 Uiso 1 1 calc R
C11 C -0.1088(14) 1.8288(10) 0.8115(8) 0.079(4) Uani 1 1 d .
H11A H -0.1419 1.9200 0.8106 0.094 Uiso 1 1 calc R
C12 C -0.0453(13) 1.8040(12) 0.8804(7) 0.068(3) Uani 1 1 d .
H12A H -0.0349 1.8777 0.9290 0.081 Uiso 1 1 calc R
C13 C 0.0068(13) 1.6661(11) 0.8806(7) 0.066(3) Uani 1 1 d .
H13A H 0.0515 1.6470 0.9287 0.079 Uiso 1 1 calc R
C14 C -0.0106(10) 1.5611(9) 0.8076(5) 0.047(2) Uani 1 1 d .
C15 C 0.0509(10) 1.4154(9) 0.8035(5) 0.049(2) Uani 1 1 d .
C16 C 0.1209(12) 1.3773(11) 0.8676(5) 0.062(2) Uani 1 1 d .
H16A H 0.1291 1.4397 0.9197 0.074 Uiso 1 1 calc R
C17 C 0.1820(12) 1.2425(11) 0.8562(6) 0.060(2) Uani 1 1 d .
H17A H 0.2294 1.2152 0.9013 0.072 Uiso 1 1 calc R
C18 C 0.0992(13) 1.1984(11) 0.7215(6) 0.065(3) Uani 1 1 d .
H18A H 0.0883 1.1346 0.6696 0.078 Uiso 1 1 calc R
B1 B 0.2492(16) 1.0979(14) 0.4510(10) 0.080(4) Uani 1 1 d .
B2 B -0.3015(15) 1.1942(12) 0.9059(7) 0.065(3) Uani 1 1 d .
F1 F 0.221(3) 1.1308(15) 0.5328(8) 0.225(7) Uani 1 1 d .
F2 F 0.2328(18) 0.9487(10) 0.4309(8) 0.170(4) Uani 1 1 d .
F3 F 0.1032(13) 1.1334(12) 0.4159(8) 0.160(4) Uani 1 1 d .
F4 F 0.3762(15) 1.1959(15) 0.4414(11) 0.178(6) Uani 1 1 d .
F5 F -0.2827(12) 1.1695(10) 0.8262(4) 0.118(3) Uani 1 1 d .
F6 F -0.4758(8) 1.1487(8) 0.9162(4) 0.097(2) Uani 1 1 d .
F7 F -0.2052(12) 1.1141(9) 0.9424(5) 0.107(2) Uani 1 1 d .
F8 F -0.2415(10) 1.3493(7) 0.9446(4) 0.0882(19) Uani 1 1 d .

loop_
_atom_site_aniso_label
_atom_site_aniso_U_11
_atom_site_aniso_U_22
_atom_site_aniso_U_33
_atom_site_aniso_U_23
_atom_site_aniso_U_13
_atom_site_aniso_U_12
Ag1 0.0890(9) 0.0548(9) 0.0731(9) 0.0062(5) 0.0043(5) 0.0343(5)
Ag2 0.1020(10) 0.0700(9) 0.0517(8) 0.0115(5) -0.0083(5) 0.0197(5)
N1 0.061(4) 0.060(5) 0.055(5) 0.014(4) -0.001(4) 0.014(3)
N2 0.070(4) 0.045(4) 0.052(5) 0.005(3) 0.010(4) 0.024(4)
N3 0.070(5) 0.060(5) 0.057(5) 0.009(4) 0.011(4) 0.022(4)
N4 0.065(4) 0.056(5) 0.055(5) 0.015(4) 0.006(4) 0.015(4)
N5 0.064(4) 0.040(4) 0.049(5) 0.002(4) 0.001(3) 0.015(3)
N6 0.066(4) 0.050(4) 0.052(5) 0.012(4) 0.005(3) 0.021(3)
C1 0.075(6) 0.086(8) 0.053(7) 0.026(6) 0.003(5) 0.022(6)
C2 0.082(7) 0.088(8) 0.054(6) 0.013(6) 0.008(5) 0.021(6)
C3 0.063(6) 0.107(10) 0.092(9) 0.070(8) 0.009(5) 0.034(6)
C4 0.056(5) 0.053(5) 0.077(7) 0.019(5) 0.008(4) 0.015(4)
C5 0.059(5) 0.047(5) 0.053(5) 0.015(5) 0.007(4) 0.013(4)
C6 0.051(5) 0.042(5) 0.055(6) 0.010(4) 0.003(4) 0.015(4)
C7 0.104(7) 0.051(6) 0.057(6) 0.013(5) 0.001(5) 0.041(5)
C8 0.109(8) 0.046(6) 0.057(7) -0.003(5) -0.003(6) 0.025(5)
C9 0.071(6) 0.051(5) 0.059(7) 0.010(5) 0.003(5) 0.026(4)
C10 0.079(6) 0.057(6) 0.063(6) 0.018(5) 0.014(5) 0.030(5)
C11 0.077(7) 0.037(6) 0.131(13) 0.011(7) 0.037(7) 0.036(5)
C12 0.076(6) 0.057(6) 0.069(7) 0.004(5) 0.000(5) 0.028(5)
C13 0.072(6) 0.056(6) 0.068(7) 0.008(5) 0.012(5) 0.016(5)
C14 0.043(4) 0.043(5) 0.050(6) 0.001(4) 0.007(4) 0.010(4)
C15 0.053(5) 0.043(5) 0.051(6) 0.012(4) 0.008(4) 0.010(4)
C16 0.067(5) 0.068(6) 0.045(5) 0.005(5) 0.002(4) 0.016(5)
C17 0.069(6) 0.061(6) 0.053(6) 0.012(5) 0.007(4) 0.029(5)
C18 0.074(6) 0.060(6) 0.058(6) 0.007(5) 0.003(4) 0.019(5)
B1 0.055(7) 0.056(8) 0.127(12) 0.022(7) -0.006(7) 0.017(6)
B2 0.077(8) 0.053(7) 0.066(8) 0.007(5) -0.003(5) 0.033(5)
F1 0.34(2) 0.169(11) 0.117(8) -0.001(7) 0.034(10) -0.008(12)
F2 0.230(12) 0.076(6) 0.214(11) 0.038(6) 0.037(9) 0.051(6)
F3 0.122(7) 0.141(8) 0.239(12) 0.079(8) 0.027(7) 0.044(6)
F4 0.107(7) 0.160(10) 0.283(18) 0.069(10) 0.055(8) 0.037(7)
F5 0.147(7) 0.131(7) 0.061(5) 0.010(4) 0.012(4) 0.013(5)
F6 0.070(4) 0.098(5) 0.113(5) 0.001(4) 0.014(3) 0.019(3)
F7 0.129(6) 0.096(5) 0.098(5) 0.012(4) -0.018(4) 0.060(4)
F8 0.113(5) 0.061(4) 0.087(5) 0.018(3) -0.006(4) 0.019(3)

loop_
_atom_type_symbol
_atom_type_description
_atom_type_scat_dispersion_real
_atom_type_scat_dispersion_imag
_atom_type_scat_source
C C 0.0033 0.0016 'International Tables Vol C Tables 4.2.6.8 and 6.1.1.4'
H H 0.0000 0.0000 'International Tables Vol C Tables 4.2.6.8 and 6.1.1.4'
B B 0.0013 0.0007 'International Tables Vol C Tables 4.2.6.8 and 6.1.1.4'
N N 0.0061 0.0033 'International Tables Vol C Tables 4.2.6.8 and 6.1.1.4'
F F 0.0171 0.0103 'International Tables Vol C Tables 4.2.6.8 and 6.1.1.4'
Ag Ag -0.8971 1.1015 'International Tables Vol C Tables 4.2.6.8 and 6.1.1.4'

loop_
_geom_angle_atom_site_label_1
_geom_angle_atom_site_label_2
_geom_angle_atom_site_label_3
_geom_angle
_geom_angle_site_symmetry_1
_geom_angle_site_symmetry_3
N6 Ag1 N1 150.8(3) 2_576 .
N6 Ag1 N2 135.3(3) 2_576 .
N1 Ag1 N2 71.8(3) . .
N3 Ag2 N5 160.8(3) . .
N3 Ag2 N4 126.8(3) . .
N5 Ag2 N4 70.8(3) . .
C5 N1 C1 117.5(9) . .
C5 N1 Ag1 119.3(6) . .
C1 N1 Ag1 123.2(8) . .
C9 N2 C6 118.4(8) . .
C9 N2 Ag1 126.1(6) . .
C6 N2 Ag1 115.3(6) . .
C8 N3 C9 113.6(8) . .
C8 N3 Ag2 121.6(6) . .
C9 N3 Ag2 124.7(7) . .
C10 N4 C14 118.5(8) . .
C10 N4 Ag2 125.3(7) . .
C14 N4 Ag2 116.2(6) . .
C18 N5 C15 117.1(8) . .
C18 N5 Ag2 123.1(6) . .
C15 N5 Ag2 119.2(5) . .
C17 N6 C18 115.9(8) . .
C17 N6 Ag1 124.3(6) . 2_576
C18 N6 Ag1 119.7(6) . 2_576
N1 C1 C2 122.3(11) . .
C3 C2 C1 120.6(10) . .
C2 C3 C4 118.1(10) . .
C5 C4 C3 117.2(10) . .
C4 C5 N1 124.4(9) . .
C4 C5 C6 120.4(8) . .
N1 C5 C6 115.2(8) . .
N2 C6 C7 120.7(8) . .
N2 C6 C5 118.2(8) . .
C7 C6 C5 121.1(8) . .
C8 C7 C6 117.0(9) . .
C7 C8 N3 124.5(9) . .
N2 C9 N3 125.6(9) . .
N4 C10 C11 122.5(9) . .
C12 C11 C10 118.2(9) . .
C11 C12 C13 120.2(9) . .
C14 C13 C12 117.8(10) . .
N4 C14 C13 122.8(8) . .
N4 C14 C15 117.0(7) . .
C13 C14 C15 120.2(8) . .
C16 C15 N5 120.2(8) . .
C16 C15 C14 124.2(8) . .
N5 C15 C14 115.5(7) . .
C15 C16 C17 119.3(9) . .
N6 C17 C16 121.5(8) . .
N5 C18 N6 125.8(9) . .
F4 B1 F2 126.2(14) . .
F4 B1 F3 104.8(12) . .
F2 B1 F3 109.3(13) . .
F4 B1 F1 109.4(14) . .
F2 B1 F1 104.2(13) . .
F3 B1 F1 100.0(13) . .
F5 B2 F7 109.8(9) . .
F5 B2 F6 111.0(9) . .
F7 B2 F6 108.7(10) . .
F5 B2 F8 110.3(9) . .
F7 B2 F8 108.2(8) . .
F6 B2 F8 108.9(8) . .

loop_
_geom_bond_atom_site_label_1
_geom_bond_atom_site_label_2
_geom_bond_distance
_geom_bond_site_symmetry_2
Ag1 N6 2.184(7) 2_576
Ag1 N1 2.270(8) .
Ag1 N2 2.356(7) .
Ag2 N3 2.141(8) .
Ag2 N5 2.276(7) .
Ag2 N4 2.372(8) .
N1 C5 1.349(12) .
N1 C1 1.353(13) .
N2 C9 1.325(12) .
N2 C6 1.331(12) .
N3 C8 1.361(13) .
N3 C9 1.369(12) .
N4 C10 1.312(13) .
N4 C14 1.334(12) .
N5 C18 1.322(12) .
N5 C15 1.356(11) .
N6 C17 1.309(12) .
N6 C18 1.347(13) .
N6 Ag1 2.184(7) 2_576
C1 C2 1.357(17) .
C2 C3 1.352(17) .
C3 C4 1.453(15) .
C4 C5 1.335(13) .
C5 C6 1.508(13) .
C6 C7 1.402(14) .
C7 C8 1.343(16) .
C10 C11 1.424(16) .
C11 C12 1.319(15) .
C12 C13 1.410(15) .
C13 C14 1.369(14) .
C14 C15 1.503(13) .
C15 C16 1.328(13) .
C16 C17 1.396(13) .
B1 F4 1.254(16) .
B1 F2 1.317(16) .
B1 F3 1.376(16) .
B1 F1 1.402(19) .
B2 F5 1.349(14) .
B2 F7 1.359(14) .
B2 F6 1.386(14) .
B2 F8 1.399(13) .
